data_2201803
loop_
_publ_author_name
'Linden, Anthony'
'Rippert, Andreas J.'

_publ_section_title
({-})-(<i>P</i>)-<i>N,N</i>'-Bis[(5-bromo-2-hydroxyphenyl)methylidene]-6,6'-dimethyl-1,1'-biphenyl-2,2'-dimethanamine
_journal_issue 4
_journal_name_full 'Acta Crystallographica Section E'
_journal_page_first o390
_journal_page_last o392
_journal_paper_doi 10.1107/S1600536803004343
_journal_volume 59
_journal_year 2003
_chemical_formula_iupac 'C30 H26 Br2 N2 O2'
_chemical_formula_moiety 'C30 H26 Br2 N2 O2'
_chemical_formula_sum 'C30 H26 Br2 N2 O2'
_chemical_formula_weight 606.35
_chemical_melting_point 360
_chemical_name_systematic
;
(-)-(P)-N,N'-bis[(5-bromo-2-hydroxyphenyl)methylidene]-
6,6'-dimethyl-1,1'-biphenyl-2,2'-dimethanamine
;
_space_group_IT_number 19
_symmetry_cell_setting orthorhombic
_symmetry_space_group_name_Hall 'P 2ac 2ab'
_symmetry_space_group_name_H-M 'P 21 21 21'
_atom_sites_solution_hydrogens mixed
_atom_sites_solution_primary heavy
_atom_sites_solution_secondary difmap
_audit_creation_method SHELXL-97
_cell_angle_alpha 90.00
_cell_angle_beta 90.00
_cell_angle_gamma 90.00
_cell_formula_units_Z 4
_cell_length_a 17.496(5)
_cell_length_b 18.590(2)
_cell_length_c 8.074(7)
_cell_measurement_reflns_used 24
_cell_measurement_temperature 173.0(10)
_cell_measurement_theta_max 19.5
_cell_measurement_theta_min 17.0
_cell_volume 2626(2)
_computing_cell_refinement 'MSC/AFC Diffractometer Control Software'
_computing_data_collection
;
MSC/AFC Diffractometer Control Software (Molecular Structure
Corporation, 1991)
;
_computing_data_reduction 'TEXSAN (Molecular Structure Corporation, 1999)'
_computing_molecular_graphics 'ORTEPII (Johnson, 1976)'
_computing_publication_material 'SHELXL97 and PLATON (Spek, 2003)'
_computing_structure_refinement 'SHELXL97 (Sheldrick, 1997)'
_computing_structure_solution 'SIR92 (Altomare et al., 1994)'
_diffrn_ambient_temperature 173.0(10)
_diffrn_measured_fraction_theta_full 0.994
_diffrn_measured_fraction_theta_max 0.994
_diffrn_measurement_device_type 'Rigaku AFC-5R'
_diffrn_measurement_method \w--2\q
_diffrn_radiation_monochromator graphite
_diffrn_radiation_source 'Rigaku rotating anode generator'
_diffrn_radiation_type 'Mo K\a'
_diffrn_radiation_wavelength 0.71073
_diffrn_reflns_av_R_equivalents 0.0466
_diffrn_reflns_av_sigmaI/netI 0.1244
_diffrn_reflns_limit_h_max 22
_diffrn_reflns_limit_h_min -22
_diffrn_reflns_limit_k_max 24
_diffrn_reflns_limit_k_min -24
_diffrn_reflns_limit_l_max 10
_diffrn_reflns_limit_l_min -10
_diffrn_reflns_number 8236
_diffrn_reflns_theta_full 27.55
_diffrn_reflns_theta_max 27.55
_diffrn_reflns_theta_min 2.57
_diffrn_standards_decay_% 0
_diffrn_standards_interval_count 150
_diffrn_standards_number 3
_exptl_absorpt_coefficient_mu 3.117
_exptl_absorpt_correction_T_max 0.632
_exptl_absorpt_correction_T_min 0.384
_exptl_absorpt_correction_type analytical
_exptl_absorpt_process_details '(de Meulenaer & Tompa, 1965)'
_exptl_crystal_colour yellow
_exptl_crystal_density_diffrn 1.534
_exptl_crystal_density_method 'not measured'
_exptl_crystal_description prism
_exptl_crystal_F_000 1224
_exptl_crystal_size_max 0.38
_exptl_crystal_size_mid 0.28
_exptl_crystal_size_min 0.23
_refine_diff_density_max 0.408
_refine_diff_density_min -0.585
_refine_ls_abs_structure_details 'Flack & Bernardinelli (2000); 2630 Friedel pairs'
_refine_ls_abs_structure_Flack 0.013(9)
_refine_ls_extinction_method none
_refine_ls_goodness_of_fit_ref 0.982
_refine_ls_hydrogen_treatment mixed
_refine_ls_matrix_type full
_refine_ls_number_parameters 336
_refine_ls_number_reflns 6049
_refine_ls_number_restraints 0
_refine_ls_restrained_S_all 0.982
_refine_ls_R_factor_all 0.1414
_refine_ls_R_factor_gt 0.0482
_refine_ls_shift/su_max 0.002
_refine_ls_shift/su_mean 0.000
_refine_ls_structure_factor_coef Fsqd
_refine_ls_weighting_details 'w = 1/[\s^2^(Fo^2^)+(0.0382P)^2^] where P = (Fo^2^+2Fc^2^)/3'
_refine_ls_weighting_scheme calc
_refine_ls_wR_factor_gt 0.0876
_refine_ls_wR_factor_ref 0.1055
_reflns_number_gt 3460
_reflns_number_total 6049
_reflns_threshold_expression I>2\s(I)
_cod_data_source_file bt6242.cif
_cod_data_source_block I
_cod_depositor_comments
;
The following automatic conversions were performed:

'_atom_sites_solution_hydrogens' value 'geom & difmap' was changed to
'mixed'.

Automatic conversion script
Id: cif_fix_values 6452 2018-10-05 10:23:21Z andrius 
;
_cod_database_code 2201803
_cod_database_fobs_code 2201803

loop_
_symmetry_equiv_pos_as_xyz
'x, y, z'
'-x+1/2, -y, z+1/2'
'x+1/2, -y+1/2, -z'
'-x, y+1/2, -z+1/2'

loop_
_atom_site_label
_atom_site_fract_x
_atom_site_fract_y
_atom_site_fract_z
_atom_site_U_iso_or_equiv
_atom_site_adp_type
_atom_site_calc_flag
_atom_site_refinement_flags
_atom_site_occupancy
_atom_site_disorder_assembly
_atom_site_disorder_group
_atom_site_type_symbol
Br1 0.67162(5) 0.27737(3) 0.24918(11) 0.0809(3) Uani d . 1 . . Br
Br2 0.60606(4) 1.09811(3) 0.58183(8) 0.05453(19) Uani d . 1 . . Br
O1 0.5518(2) 0.47872(18) 0.7707(5) 0.0472(11) Uani d . 1 . . O
H1 0.535(3) 0.522(3) 0.735(8) 0.060(18) Uiso d . 1 . . H
O2 0.6695(2) 0.9108(2) -0.0102(5) 0.0456(10) Uani d . 1 . . O
H2 0.652(3) 0.866(3) 0.011(6) 0.033(15) Uiso d . 1 . . H
N1 0.5215(2) 0.57136(19) 0.5340(5) 0.0323(10) Uani d . 1 . . N
N2 0.5797(2) 0.81491(18) 0.1168(5) 0.0276(10) Uani d . 1 . . N
C1 0.6119(3) 0.7142(2) 0.4338(5) 0.0241(10) Uani d . 1 . . C
C2 0.5428(3) 0.7020(2) 0.5162(6) 0.0264(11) Uani d . 1 . . C
C3 0.5218(3) 0.7474(2) 0.6439(6) 0.0322(12) Uani d . 1 . . C
H3 0.4747 0.7394 0.6997 0.039 Uiso calc R 1 . . H
C4 0.5677(3) 0.8040(3) 0.6920(6) 0.0339(13) Uani d . 1 . . C
H4 0.5520 0.8352 0.7788 0.041 Uiso calc R 1 . . H
C5 0.6370(3) 0.8150(2) 0.6127(6) 0.0295(12) Uani d . 1 . . C
H5 0.6695 0.8528 0.6485 0.035 Uiso calc R 1 . . H
C6 0.6599(3) 0.7713(2) 0.4810(6) 0.0257(11) Uani d . 1 . . C
C7 0.6330(2) 0.6691(2) 0.2859(6) 0.0260(12) Uani d . 1 . . C
C8 0.5986(3) 0.6837(2) 0.1323(6) 0.0269(11) Uani d . 1 . . C
C9 0.6174(3) 0.6418(2) -0.0046(6) 0.0359(13) Uani d . 1 . . C
H9 0.5953 0.6518 -0.1097 0.043 Uiso calc R 1 . . H
C10 0.6694(3) 0.5846(3) 0.0138(7) 0.0408(14) Uani d . 1 . . C
H10 0.6814 0.5550 -0.0784 0.049 Uiso calc R 1 . . H
C11 0.7023(3) 0.5717(2) 0.1626(7) 0.0349(13) Uani d . 1 . . C
H11 0.7379 0.5334 0.1721 0.042 Uiso calc R 1 . . H
C12 0.6856(3) 0.6125(2) 0.3008(6) 0.0308(12) Uani d . 1 . . C
C13 0.7331(3) 0.7877(2) 0.3905(6) 0.0343(13) Uani d . 1 . . C
H131 0.7614 0.8250 0.4503 0.051 Uiso calc R 1 . . H
H132 0.7213 0.8046 0.2785 0.051 Uiso calc R 1 . . H
H133 0.7643 0.7440 0.3838 0.051 Uiso calc R 1 . . H
C14 0.7212(3) 0.5954(2) 0.4662(6) 0.0378(13) Uani d . 1 . . C
H141 0.7603 0.5581 0.4519 0.057 Uiso calc R 1 . . H
H142 0.6817 0.5780 0.5424 0.057 Uiso calc R 1 . . H
H143 0.7449 0.6388 0.5119 0.057 Uiso calc R 1 . . H
C15 0.4918(3) 0.6394(2) 0.4702(7) 0.0350(13) Uani d . 1 . . C
H151 0.4400 0.6477 0.5155 0.042 Uiso calc R 1 . . H
H152 0.4876 0.6366 0.3481 0.042 Uiso calc R 1 . . H
C16 0.5435(3) 0.5242(2) 0.4311(7) 0.0297(12) Uani d . 1 . . C
H16 0.5386 0.5341 0.3162 0.036 Uiso calc R 1 . . H
C17 0.5763(3) 0.4550(2) 0.4825(7) 0.0309(13) Uani d . 1 . . C
C18 0.5789(3) 0.4360(2) 0.6508(7) 0.0345(13) Uani d . 1 . . C
C19 0.6098(3) 0.3693(2) 0.6950(7) 0.0406(14) Uani d . 1 . . C
H19 0.6119 0.3560 0.8085 0.049 Uiso calc R 1 . . H
C20 0.6371(3) 0.3231(2) 0.5771(8) 0.0443(14) Uani d . 1 . . C
H20 0.6578 0.2779 0.6085 0.053 Uiso calc R 1 . . H
C21 0.6342(3) 0.3425(2) 0.4130(8) 0.0429(15) Uani d . 1 . . C
C22 0.6056(3) 0.4089(2) 0.3637(6) 0.0375(12) Uani d . 1 . . C
H22 0.6062 0.4224 0.2502 0.045 Uiso calc R 1 . . H
C23 0.5416(3) 0.7448(2) 0.1138(6) 0.0277(12) Uani d . 1 . . C
H231 0.5137 0.7393 0.0079 0.033 Uiso calc R 1 . . H
H232 0.5039 0.7424 0.2050 0.033 Uiso calc R 1 . . H
C24 0.5653(3) 0.8582(2) 0.2340(6) 0.0283(11) Uani d . 1 . . C
H24 0.5292 0.8446 0.3161 0.034 Uiso calc R 1 . . H
C25 0.6028(3) 0.9285(2) 0.2469(6) 0.0273(10) Uani d . 1 . . C
C26 0.6540(3) 0.9513(2) 0.1224(6) 0.0315(12) Uani d . 1 . . C
C27 0.6890(3) 1.0185(2) 0.1379(7) 0.0390(14) Uani d . 1 . . C
H27 0.7231 1.0347 0.0542 0.047 Uiso calc R 1 . . H
C28 0.6746(3) 1.0614(2) 0.2738(7) 0.0368(13) Uani d . 1 . . C
H28 0.6995 1.1066 0.2845 0.044 Uiso calc R 1 . . H
C29 0.6241(3) 1.0386(2) 0.3939(7) 0.0368(13) Uani d . 1 . . C
C30 0.5887(3) 0.9725(2) 0.3835(6) 0.0302(12) Uani d . 1 . . C
H30 0.5551 0.9569 0.4687 0.036 Uiso calc R 1 . . H

loop_
_atom_site_aniso_label
_atom_site_aniso_U_11
_atom_site_aniso_U_22
_atom_site_aniso_U_33
_atom_site_aniso_U_12
_atom_site_aniso_U_13
_atom_site_aniso_U_23
Br1 0.0971(6) 0.0346(3) 0.1110(6) 0.0063(3) 0.0688(5) -0.0001(4)
Br2 0.0636(4) 0.0392(3) 0.0609(4) -0.0047(3) 0.0095(4) -0.0220(3)
O1 0.066(3) 0.0302(18) 0.046(3) 0.0010(19) -0.009(2) -0.001(2)
O2 0.058(3) 0.038(2) 0.041(2) -0.009(2) 0.017(2) -0.0092(19)
N1 0.038(3) 0.0209(18) 0.038(3) -0.0027(18) 0.000(2) 0.0026(19)
N2 0.035(2) 0.0235(18) 0.024(2) 0.0033(17) -0.007(2) 0.0012(18)
C1 0.030(3) 0.0195(19) 0.023(2) 0.004(2) -0.006(2) 0.004(2)
C2 0.035(3) 0.021(2) 0.024(3) 0.006(2) -0.005(2) 0.003(2)
C3 0.033(3) 0.030(2) 0.034(3) 0.007(2) 0.001(3) 0.005(2)
C4 0.044(3) 0.033(3) 0.024(3) 0.010(3) -0.002(3) -0.002(2)
C5 0.041(3) 0.023(2) 0.025(3) -0.001(2) -0.017(3) -0.003(2)
C6 0.026(3) 0.022(2) 0.029(3) 0.000(2) -0.006(2) 0.001(2)
C7 0.028(3) 0.019(2) 0.032(3) -0.002(2) -0.003(2) 0.000(2)
C8 0.030(3) 0.024(2) 0.027(3) -0.003(2) -0.005(2) -0.003(2)
C9 0.047(4) 0.031(2) 0.030(3) 0.002(3) -0.010(3) -0.006(2)
C10 0.041(3) 0.036(3) 0.045(3) 0.005(3) -0.006(3) -0.022(3)
C11 0.026(3) 0.031(3) 0.048(4) 0.000(2) -0.008(3) -0.013(3)
C12 0.030(3) 0.020(2) 0.042(3) -0.001(2) -0.009(3) -0.001(2)
C13 0.037(3) 0.024(2) 0.042(3) -0.005(2) -0.008(3) -0.001(2)
C14 0.037(3) 0.028(2) 0.048(4) 0.003(3) -0.014(3) 0.003(3)
C15 0.037(3) 0.029(2) 0.039(3) -0.003(2) -0.002(3) 0.002(2)
C16 0.030(3) 0.026(2) 0.034(3) -0.009(2) -0.006(3) 0.001(2)
C17 0.022(3) 0.024(2) 0.047(4) -0.008(2) 0.001(3) -0.002(2)
C18 0.032(3) 0.024(2) 0.048(4) -0.004(2) -0.002(3) 0.000(3)
C19 0.036(3) 0.030(2) 0.056(4) -0.007(3) -0.002(3) 0.008(2)
C20 0.031(3) 0.027(3) 0.075(4) -0.003(2) 0.006(3) 0.010(3)
C21 0.034(3) 0.023(2) 0.071(4) -0.005(2) 0.021(3) -0.005(3)
C22 0.035(3) 0.028(2) 0.050(3) -0.007(3) 0.011(3) 0.001(3)
C23 0.035(3) 0.033(2) 0.015(3) 0.002(2) -0.011(2) -0.003(2)
C24 0.033(3) 0.025(2) 0.027(3) 0.005(2) -0.007(2) 0.004(2)
C25 0.032(3) 0.0249(19) 0.025(3) 0.003(2) -0.001(3) 0.002(2)
C26 0.033(3) 0.029(2) 0.032(3) -0.001(2) 0.001(3) 0.002(2)
C27 0.038(3) 0.036(3) 0.043(4) -0.005(2) 0.008(3) 0.001(3)
C28 0.037(3) 0.025(2) 0.049(4) 0.000(2) -0.004(3) -0.002(3)
C29 0.037(3) 0.032(2) 0.042(4) 0.003(2) -0.004(3) -0.011(3)
C30 0.031(3) 0.029(2) 0.031(3) 0.005(2) -0.001(2) 0.003(2)

loop_
_atom_type_symbol
_atom_type_description
_atom_type_scat_dispersion_real
_atom_type_scat_dispersion_imag
_atom_type_scat_source
C C 0.0033 0.0016
; International Tables for Crystallography (1992).
Vol. C, Tables 4.2.6.8 and 6.1.1.4
;
H H 0.0000 0.0000
; International Tables for Crystallography (1992).
Vol. C, Tables 4.2.6.8 and 6.1.1.4
;
Br Br -0.2901 2.4595
; International Tables for Crystallography (1992).
Vol. C, Tables 4.2.6.8 and 6.1.1.4
;
N N 0.0061 0.0033
; International Tables for Crystallography (1992).
Vol. C, Tables 4.2.6.8 and 6.1.1.4
;
O O 0.0106 0.0060
; International Tables for Crystallography (1992).
Vol. C, Tables 4.2.6.8 and 6.1.1.4
;

loop_
_geom_angle_atom_site_label_1
_geom_angle_atom_site_label_2
_geom_angle_atom_site_label_3
_geom_angle
C18 O1 H1 114(4)
C26 O2 H2 107(3)
C16 N1 C15 118.4(4)
C24 N2 C23 119.1(4)
C2 C1 C6 120.7(4)
C2 C1 C7 119.9(4)
C6 C1 C7 119.3(4)
C3 C2 C1 119.1(4)
C3 C2 C15 119.7(5)
C1 C2 C15 121.2(4)
C4 C3 C2 121.3(5)
C4 C3 H3 119.3
C2 C3 H3 119.3
C3 C4 C5 119.5(5)
C3 C4 H4 120.3
C5 C4 H4 120.3
C4 C5 C6 121.1(4)
C4 C5 H5 119.4
C6 C5 H5 119.4
C5 C6 C1 118.3(4)
C5 C6 C13 119.8(4)
C1 C6 C13 121.9(4)
C12 C7 C8 120.1(4)
C12 C7 C1 120.7(4)
C8 C7 C1 119.2(4)
C9 C8 C7 119.5(4)
C9 C8 C23 119.7(4)
C7 C8 C23 120.8(4)
C8 C9 C10 119.4(5)
C8 C9 H9 120.3
C10 C9 H9 120.3
C11 C10 C9 120.2(5)
C11 C10 H10 119.9
C9 C10 H10 119.9
C10 C11 C12 122.0(4)
C10 C11 H11 119.0
C12 C11 H11 119.0
C11 C12 C7 118.8(5)
C11 C12 C14 120.8(4)
C7 C12 C14 120.4(4)
C6 C13 H131 109.5
C6 C13 H132 109.5
H131 C13 H132 109.5
C6 C13 H133 109.5
H131 C13 H133 109.5
H132 C13 H133 109.5
C12 C14 H141 109.5
C12 C14 H142 109.5
H141 C14 H142 109.5
C12 C14 H143 109.5
H141 C14 H143 109.5
H142 C14 H143 109.5
N1 C15 C2 111.7(4)
N1 C15 H151 109.3
C2 C15 H151 109.3
N1 C15 H152 109.3
C2 C15 H152 109.3
H151 C15 H152 107.9
N1 C16 C17 122.6(5)
N1 C16 H16 118.7
C17 C16 H16 118.7
C22 C17 C18 120.1(4)
C22 C17 C16 119.5(5)
C18 C17 C16 120.4(5)
O1 C18 C19 118.6(5)
O1 C18 C17 122.6(4)
C19 C18 C17 118.9(5)
C20 C19 C18 120.9(5)
C20 C19 H19 119.5
C18 C19 H19 119.5
C19 C20 C21 119.5(5)
C19 C20 H20 120.2
C21 C20 H20 120.2
C20 C21 C22 121.5(5)
C20 C21 Br1 119.3(4)
C22 C21 Br1 119.2(5)
C17 C22 C21 119.0(5)
C17 C22 H22 120.5
C21 C22 H22 120.5
N2 C23 C8 111.4(4)
N2 C23 H231 109.3
C8 C23 H231 109.3
N2 C23 H232 109.3
C8 C23 H232 109.3
H231 C23 H232 108.0
N2 C24 C25 122.0(5)
N2 C24 H24 119.0
C25 C24 H24 119.0
C30 C25 C26 120.0(4)
C30 C25 C24 120.0(4)
C26 C25 C24 120.0(4)
O2 C26 C27 119.1(5)
O2 C26 C25 122.1(4)
C27 C26 C25 118.9(5)
C28 C27 C26 120.6(5)
C28 C27 H27 119.7
C26 C27 H27 119.7
C29 C28 C27 119.9(4)
C29 C28 H28 120.1
C27 C28 H28 120.1
C28 C29 C30 121.3(5)
C28 C29 Br2 119.2(4)
C30 C29 Br2 119.5(4)
C29 C30 C25 119.4(5)
C29 C30 H30 120.3
C25 C30 H30 120.3

loop_
_geom_bond_atom_site_label_1
_geom_bond_atom_site_label_2
_geom_bond_site_symmetry_2
_geom_bond_distance
_geom_bond_publ_flag
Br1 C21 . 1.909(5) ?
Br2 C29 . 1.904(5) ?
O1 C18 . 1.339(6) ?
O1 H1 . 0.91(5) ?
O2 C26 . 1.336(6) ?
O2 H2 . 0.90(5) ?
N1 C16 . 1.267(6) ?
N1 C15 . 1.462(5) ?
N2 C24 . 1.267(6) ?
N2 C23 . 1.464(5) ?
C1 C2 . 1.398(6) ?
C1 C6 . 1.407(6) ?
C1 C7 . 1.505(6) ?
C2 C3 . 1.382(6) ?
C2 C15 . 1.512(6) ?
C3 C4 . 1.380(7) ?
C3 H3 . 0.9500 ?
C4 C5 . 1.387(7) ?
C4 H4 . 0.9500 ?
C5 C6 . 1.396(6) ?
C5 H5 . 0.9500 ?
C6 C13 . 1.505(7) ?
C7 C12 . 1.403(6) ?
C7 C8 . 1.405(6) ?
C8 C9 . 1.391(6) ?
C8 C23 . 1.520(6) ?
C9 C10 . 1.407(7) ?
C9 H9 . 0.9500 ?
C10 C11 . 1.353(7) ?
C10 H10 . 0.9500 ?
C11 C12 . 1.381(6) ?
C11 H11 . 0.9500 ?
C12 C14 . 1.508(7) ?
C13 H131 . 0.9800 ?
C13 H132 . 0.9800 ?
C13 H133 . 0.9800 ?
C14 H141 . 0.9800 ?
C14 H142 . 0.9800 ?
C14 H143 . 0.9800 ?
C15 H151 . 0.9900 ?
C15 H152 . 0.9900 ?
C16 C17 . 1.469(6) ?
C16 H16 . 0.9500 ?
C17 C22 . 1.385(6) ?
C17 C18 . 1.405(7) ?
C18 C19 . 1.397(6) ?
C19 C20 . 1.369(7) ?
C19 H19 . 0.9500 ?
C20 C21 . 1.374(8) ?
C20 H20 . 0.9500 ?
C21 C22 . 1.389(6) ?
C22 H22 . 0.9500 ?
C23 H231 . 0.9900 ?
C23 H232 . 0.9900 ?
C24 C25 . 1.467(6) ?
C24 H24 . 0.9500 ?
C25 C30 . 1.394(6) ?
C25 C26 . 1.411(7) ?
C26 C27 . 1.397(6) ?
C27 C28 . 1.380(7) ?
C27 H27 . 0.9500 ?
C28 C29 . 1.379(7) ?
C28 H28 . 0.9500 ?
C29 C30 . 1.379(6) ?
C30 H30 . 0.9500 ?

loop_
_geom_hbond_atom_site_label_D
_geom_hbond_atom_site_label_H
_geom_hbond_atom_site_label_A
_geom_hbond_distance_DH
_geom_hbond_distance_HA
_geom_hbond_distance_DA
_geom_hbond_angle_DHA
_geom_hbond_publ_flag
O1 H1 N1 0.91(5) 1.88(6) 2.627(6) 138(5) yes
O2 H2 N2 0.90(5) 1.80(5) 2.588(5) 145(4) yes

loop_
_geom_torsion_atom_site_label_1
_geom_torsion_atom_site_label_2
_geom_torsion_atom_site_label_3
_geom_torsion_atom_site_label_4
_geom_torsion
C6 C1 C2 C3 0.8(6)
C7 C1 C2 C3 -175.2(4)
C6 C1 C2 C15 -178.1(4)
C7 C1 C2 C15 5.9(6)
C1 C2 C3 C4 -0.4(7)
C15 C2 C3 C4 178.4(4)
C2 C3 C4 C5 -1.1(7)
C3 C4 C5 C6 2.4(7)
C4 C5 C6 C1 -2.0(7)
C4 C5 C6 C13 176.1(4)
C2 C1 C6 C5 0.4(6)
C7 C1 C6 C5 176.5(4)
C2 C1 C6 C13 -177.6(4)
C7 C1 C6 C13 -1.6(6)
C2 C1 C7 C12 -101.6(5)
C6 C1 C7 C12 82.4(5)
C2 C1 C7 C8 77.7(5)
C6 C1 C7 C8 -98.3(5)
C12 C7 C8 C9 -0.2(7)
C1 C7 C8 C9 -179.5(4)
C12 C7 C8 C23 -179.9(4)
C1 C7 C8 C23 0.8(6)
C7 C8 C9 C10 1.3(7)
C23 C8 C9 C10 -179.1(4)
C8 C9 C10 C11 -1.7(8)
C9 C10 C11 C12 1.2(8)
C10 C11 C12 C7 -0.1(7)
C10 C11 C12 C14 178.0(5)
C8 C7 C12 C11 -0.3(7)
C1 C7 C12 C11 178.9(4)
C8 C7 C12 C14 -178.5(4)
C1 C7 C12 C14 0.8(6)
C16 N1 C15 C2 -114.4(5)
C3 C2 C15 N1 -102.7(5)
C1 C2 C15 N1 76.2(6)
C15 N1 C16 C17 178.1(4)
N1 C16 C17 C22 -174.1(5)
N1 C16 C17 C18 5.1(7)
C22 C17 C18 O1 179.6(4)
C16 C17 C18 O1 0.3(8)
C22 C17 C18 C19 -1.4(7)
C16 C17 C18 C19 179.4(4)
O1 C18 C19 C20 178.9(5)
C17 C18 C19 C20 -0.2(7)
C18 C19 C20 C21 0.2(8)
C19 C20 C21 C22 1.3(8)
C19 C20 C21 Br1 -179.5(4)
C18 C17 C22 C21 2.8(7)
C16 C17 C22 C21 -177.9(4)
C20 C21 C22 C17 -2.8(8)
Br1 C21 C22 C17 178.0(4)
C24 N2 C23 C8 -115.8(5)
C9 C8 C23 N2 -106.0(5)
C7 C8 C23 N2 73.7(5)
C23 N2 C24 C25 178.5(4)
N2 C24 C25 C30 -176.0(4)
N2 C24 C25 C26 3.0(7)
C30 C25 C26 O2 179.7(4)
C24 C25 C26 O2 0.6(7)
C30 C25 C26 C27 -0.8(7)
C24 C25 C26 C27 -179.9(4)
O2 C26 C27 C28 -179.6(5)
C25 C26 C27 C28 0.8(8)
C26 C27 C28 C29 -1.3(8)
C27 C28 C29 C30 1.7(8)
C27 C28 C29 Br2 179.1(4)
C28 C29 C30 C25 -1.7(7)
Br2 C29 C30 C25 -179.1(4)
C26 C25 C30 C29 1.2(7)
C24 C25 C30 C29 -179.7(4)

loop_
_cod_related_entry_id
_cod_related_entry_database
_cod_related_entry_code
1 ChemSpider 30654683
